data_7230851
loop_
_publ_author_name
'Tshabang, Never'
'Makgatle, Gaone P.'
'Bourne, Susan A.'
'Kann, Nina'
'Evans, Jack D.'
'Coudert, Fran\,cois-Xavier'
'\"Ohrstr\"om, Lars'

_publ_section_title
;
 Conformational chiral polymorphism in cis-bis-triphenylphosphine
 complexes of transition metals
;
_journal_issue 35
_journal_name_full CrystEngComm
_journal_page_first 5137
_journal_paper_doi 10.1039/C8CE00337H
_journal_volume 20
_journal_year 2018
_chemical_formula_moiety 'C40 H30 Mo O4 P2'
_chemical_formula_sum 'C40 H30 Mo O4 P2'
_chemical_formula_weight 732.52
_chemical_name_systematic tetracarbonyl-bis(triphenylphosphine)-molybdenum
_space_group_crystal_system monoclinic
_space_group_IT_number 14
_space_group_name_Hall '-P 2ybc'
_space_group_name_H-M_alt 'P 1 21/c 1'
_symmetry_space_group_name_Hall '-P 2ybc'
_symmetry_space_group_name_H-M 'P 1 21/c 1'
_atom_sites_solution_hydrogens geom
_audit_creation_method SHELXL-2014/7
_audit_update_record
;
2016-08-16 deposited with the CCDC.
2018-06-04 downloaded from the CCDC.
;
_cell_angle_alpha 90
_cell_angle_beta 107.8760(10)
_cell_angle_gamma 90
_cell_formula_units_Z 4
_cell_length_a 9.4289(7)
_cell_length_b 38.395(3)
_cell_length_c 9.9447(7)
_cell_measurement_reflns_used 6033
_cell_measurement_temperature 173(2)
_cell_measurement_theta_max 51.75
_cell_measurement_theta_min 4.432
_cell_volume 3426.4(4)
_computing_structure_refinement 'SHELXL-2014/7 (Sheldrick, 2014)'
_diffrn_ambient_temperature 173(2)
_diffrn_measured_fraction_theta_full 1.000
_diffrn_measured_fraction_theta_max 0.998
_diffrn_measurement_device_type 'Bruker Kappa Apex II'
_diffrn_radiation_type MoK\a
_diffrn_radiation_wavelength 0.71073
_diffrn_reflns_av_R_equivalents 0.0858
_diffrn_reflns_av_unetI/netI 0.0563
_diffrn_reflns_Laue_measured_fraction_full 1.000
_diffrn_reflns_Laue_measured_fraction_max 0.998
_diffrn_reflns_limit_h_max 12
_diffrn_reflns_limit_h_min -12
_diffrn_reflns_limit_k_max 50
_diffrn_reflns_limit_k_min -50
_diffrn_reflns_limit_l_max 12
_diffrn_reflns_limit_l_min -13
_diffrn_reflns_number 57328
_diffrn_reflns_point_group_measured_fraction_full 1.000
_diffrn_reflns_point_group_measured_fraction_max 0.998
_diffrn_reflns_theta_full 25.242
_diffrn_reflns_theta_max 27.953
_diffrn_reflns_theta_min 2.122
_exptl_absorpt_coefficient_mu 0.517
_exptl_absorpt_correction_T_max 1.00
_exptl_absorpt_correction_T_min 0.893
_exptl_absorpt_correction_type multi-scan
_exptl_absorpt_process_details SADABS
_exptl_crystal_colour plate
_exptl_crystal_density_diffrn 1.420
_exptl_crystal_description yellow-green
_exptl_crystal_F_000 1496
_exptl_crystal_recrystallization_method 'Re-crystallisation from solvent'
_exptl_crystal_size_max 0.160
_exptl_crystal_size_mid 0.090
_exptl_crystal_size_min 0.030
_refine_diff_density_max 0.540
_refine_diff_density_min -0.470
_refine_diff_density_rms 0.080
_refine_ls_extinction_method none
_refine_ls_goodness_of_fit_ref 1.016
_refine_ls_hydrogen_treatment constr
_refine_ls_matrix_type full
_refine_ls_number_parameters 424
_refine_ls_number_reflns 8215
_refine_ls_number_restraints 0
_refine_ls_restrained_S_all 1.016
_refine_ls_R_factor_all 0.0627
_refine_ls_R_factor_gt 0.0392
_refine_ls_shift/su_max 0.002
_refine_ls_shift/su_mean 0.000
_refine_ls_structure_factor_coef Fsqd
_refine_ls_weighting_details 'w=1/[\s^2^(Fo^2^)+(0.0309P)^2^+1.9635P] where P=(Fo^2^+2Fc^2^)/3'
_refine_ls_weighting_scheme calc
_refine_ls_wR_factor_gt 0.0771
_refine_ls_wR_factor_ref 0.0857
_reflns_Friedel_coverage 0.000
_reflns_number_gt 6229
_reflns_number_total 8215
_reflns_threshold_expression 'I > 2\s(I)'
_cod_data_source_file c8ce00337h2.cif
_cod_data_source_block UB3
_cod_depositor_comments 'Adding full bibliography for 7230851.cif.'
_cod_database_code 7230851
_shelx_shelxl_version_number 2014/7
_shelx_space_group_comment
;
The symmetry employed for this shelxl refinement is uniquely defined
by the following loop, which should always be used as a source of
symmetry information in preference to the above space-group names.
They are only intended as comments.
;
_shelx_estimated_absorpt_t_min 0.922
_shelx_estimated_absorpt_t_max 0.985

loop_
_space_group_symop_operation_xyz
'x, y, z'
'-x, y+1/2, -z+1/2'
'-x, -y, -z'
'x, -y-1/2, z-1/2'

loop_
_atom_site_label
_atom_site_type_symbol
_atom_site_fract_x
_atom_site_fract_y
_atom_site_fract_z
_atom_site_U_iso_or_equiv
_atom_site_adp_type
_atom_site_occupancy
_atom_site_site_symmetry_order
_atom_site_calc_flag
_atom_site_refinement_flags_posn
_atom_site_refinement_flags_adp
Mo1 Mo 0.88080(2) 0.12573(2) 0.73165(2) 0.02023(7) Uani 1 1 d . .
P1 P 0.72423(7) 0.16461(2) 0.84386(7) 0.02044(14) Uani 1 1 d . .
C1 C 1.0290(3) 0.09703(7) 0.6769(3) 0.0331(7) Uani 1 1 d . .
P2 P 0.69117(7) 0.07870(2) 0.60578(7) 0.01994(14) Uani 1 1 d . .
O2 O 1.1205(2) 0.08007(6) 0.6543(3) 0.0559(7) Uani 1 1 d . .
C3 C 0.9472(3) 0.09986(6) 0.9186(3) 0.0269(6) Uani 1 1 d . .
O4 O 0.9945(2) 0.08509(5) 1.0235(2) 0.0425(5) Uani 1 1 d . .
C5 C 0.8331(4) 0.15136(7) 0.5431(4) 0.0391(7) Uani 1 1 d . .
O6 O 0.8170(4) 0.16571(6) 0.4391(3) 0.0724(9) Uani 1 1 d . .
C7 C 1.0432(3) 0.16042(7) 0.8059(3) 0.0308(6) Uani 1 1 d . .
O8 O 1.1396(2) 0.18019(5) 0.8426(3) 0.0471(6) Uani 1 1 d . .
C11 C 0.6065(3) 0.14501(6) 0.9404(3) 0.0238(6) Uani 1 1 d . .
C12 C 0.5345(3) 0.11383(7) 0.8911(3) 0.0356(7) Uani 1 1 d . .
H12 H 0.5557 0.1019 0.8158 0.043 Uiso 1 1 calc R U
C13 C 0.4323(4) 0.10001(8) 0.9506(4) 0.0469(9) Uani 1 1 d . .
H13 H 0.3821 0.0790 0.9142 0.056 Uiso 1 1 calc R U
C14 C 0.4024(4) 0.11637(8) 1.0620(4) 0.0467(9) Uani 1 1 d . .
H14 H 0.3337 0.1065 1.1037 0.056 Uiso 1 1 calc R U
C15 C 0.4728(4) 0.14711(8) 1.1120(4) 0.0428(8) Uani 1 1 d . .
H15 H 0.4520 0.1586 1.1884 0.051 Uiso 1 1 calc R U
C16 C 0.5742(3) 0.16153(7) 1.0524(3) 0.0349(7) Uani 1 1 d . .
H16 H 0.6222 0.1829 1.0881 0.042 Uiso 1 1 calc R U
C21 C 0.5951(3) 0.19618(6) 0.7295(3) 0.0229(6) Uani 1 1 d . .
C22 C 0.4498(3) 0.20087(7) 0.7329(3) 0.0303(6) Uani 1 1 d . .
H22 H 0.4146 0.1880 0.7977 0.036 Uiso 1 1 calc R U
C23 C 0.3562(3) 0.22448(8) 0.6411(4) 0.0426(8) Uani 1 1 d . .
H23 H 0.2571 0.2275 0.6436 0.051 Uiso 1 1 calc R U
C24 C 0.4052(4) 0.24351(8) 0.5469(4) 0.0447(8) Uani 1 1 d . .
H24 H 0.3412 0.2599 0.4861 0.054 Uiso 1 1 calc R U
C25 C 0.5490(4) 0.23851(8) 0.5414(4) 0.0420(8) Uani 1 1 d . .
H25 H 0.5833 0.2512 0.4755 0.050 Uiso 1 1 calc R U
C26 C 0.6423(3) 0.21513(7) 0.6314(3) 0.0320(7) Uani 1 1 d . .
H26 H 0.7405 0.2119 0.6266 0.038 Uiso 1 1 calc R U
C31 C 0.8468(3) 0.19243(6) 0.9819(3) 0.0230(5) Uani 1 1 d . .
C32 C 0.8700(3) 0.22771(6) 0.9610(3) 0.0278(6) Uani 1 1 d . .
H32 H 0.8214 0.2383 0.8725 0.033 Uiso 1 1 calc R U
C33 C 0.9641(3) 0.24732(7) 1.0694(3) 0.0330(7) Uani 1 1 d . .
H33 H 0.9804 0.2712 1.0539 0.040 Uiso 1 1 calc R U
C34 C 1.0337(3) 0.23268(7) 1.1986(3) 0.0365(7) Uani 1 1 d . .
H34 H 1.0959 0.2464 1.2728 0.044 Uiso 1 1 calc R U
C35 C 1.0126(4) 0.19775(8) 1.2199(4) 0.0459(8) Uani 1 1 d . .
H35 H 1.0610 0.1874 1.3089 0.055 Uiso 1 1 calc R U
C36 C 0.9210(3) 0.17780(7) 1.1119(3) 0.0397(7) Uani 1 1 d . .
H36 H 0.9089 0.1537 1.1271 0.048 Uiso 1 1 calc R U
C41 C 0.4972(3) 0.09013(6) 0.5117(3) 0.0231(5) Uani 1 1 d . .
C42 C 0.3955(3) 0.06606(7) 0.4320(3) 0.0282(6) Uani 1 1 d . .
H42 H 0.4266 0.0428 0.4245 0.034 Uiso 1 1 calc R U
C43 C 0.2494(3) 0.07565(7) 0.3636(3) 0.0334(7) Uani 1 1 d . .
H43 H 0.1802 0.0589 0.3109 0.040 Uiso 1 1 calc R U
C44 C 0.2047(3) 0.10966(8) 0.3721(3) 0.0433(8) Uani 1 1 d . .
H44 H 0.1043 0.1163 0.3267 0.052 Uiso 1 1 calc R U
C45 C 0.3065(4) 0.13396(8) 0.4468(4) 0.0552(10) Uani 1 1 d . .
H45 H 0.2768 0.1575 0.4503 0.066 Uiso 1 1 calc R U
C46 C 0.4514(3) 0.12412(7) 0.5164(3) 0.0384(7) Uani 1 1 d . .
H46 H 0.5205 0.1410 0.5682 0.046 Uiso 1 1 calc R U
C51 C 0.6787(3) 0.04138(6) 0.7171(3) 0.0214(5) Uani 1 1 d . .
C52 C 0.8102(3) 0.02408(6) 0.7900(3) 0.0253(6) Uani 1 1 d . .
H52 H 0.9023 0.0318 0.7802 0.030 Uiso 1 1 calc R U
C53 C 0.8085(3) -0.00406(6) 0.8763(3) 0.0306(6) Uani 1 1 d . .
H53 H 0.8984 -0.0160 0.9226 0.037 Uiso 1 1 calc R U
C54 C 0.6761(4) -0.01473(7) 0.8951(3) 0.0374(7) Uani 1 1 d . .
H54 H 0.6751 -0.0340 0.9550 0.045 Uiso 1 1 calc R U
C55 C 0.5456(3) 0.00239(7) 0.8275(3) 0.0358(7) Uani 1 1 d . .
H55 H 0.4551 -0.0048 0.8423 0.043 Uiso 1 1 calc R U
C56 C 0.5453(3) 0.03033(7) 0.7371(3) 0.0279(6) Uani 1 1 d . .
H56 H 0.4545 0.0418 0.6894 0.033 Uiso 1 1 calc R U
C61 C 0.7440(3) 0.05869(6) 0.4594(3) 0.0237(5) Uani 1 1 d . .
C62 C 0.7329(3) 0.07990(7) 0.3422(3) 0.0354(7) Uani 1 1 d . .
H62 H 0.6939 0.1028 0.3393 0.042 Uiso 1 1 calc R U
C63 C 0.7781(4) 0.06797(8) 0.2305(3) 0.0412(8) Uani 1 1 d . .
H63 H 0.7693 0.0826 0.1512 0.049 Uiso 1 1 calc R U
C64 C 0.8359(3) 0.03482(9) 0.2345(3) 0.0412(8) Uani 1 1 d . .
H64 H 0.8697 0.0269 0.1592 0.049 Uiso 1 1 calc R U
C65 C 0.8447(3) 0.01326(8) 0.3471(3) 0.0398(8) Uani 1 1 d . .
H65 H 0.8823 -0.0097 0.3481 0.048 Uiso 1 1 calc R U
C66 C 0.7985(3) 0.02496(7) 0.4600(3) 0.0314(6) Uani 1 1 d . .
H66 H 0.8042 0.0099 0.5373 0.038 Uiso 1 1 calc R U

loop_
_atom_site_aniso_label
_atom_site_aniso_U_11
_atom_site_aniso_U_22
_atom_site_aniso_U_33
_atom_site_aniso_U_23
_atom_site_aniso_U_13
_atom_site_aniso_U_12
Mo1 0.01945(11) 0.02051(10) 0.02107(13) 0.00128(9) 0.00673(9) -0.00149(9)
P1 0.0203(3) 0.0180(3) 0.0223(4) 0.0021(3) 0.0055(3) -0.0008(2)
C1 0.0296(15) 0.0344(15) 0.0381(19) -0.0048(13) 0.0146(14) -0.0047(12)
P2 0.0215(3) 0.0203(3) 0.0175(4) 0.0010(3) 0.0052(3) 0.0003(2)
O2 0.0408(13) 0.0562(14) 0.080(2) -0.0189(13) 0.0322(13) 0.0045(11)
C3 0.0249(13) 0.0246(13) 0.0306(17) -0.0035(12) 0.0076(12) -0.0009(10)
O4 0.0511(13) 0.0395(11) 0.0306(13) 0.0091(10) 0.0036(11) 0.0046(10)
C5 0.0528(19) 0.0308(15) 0.036(2) -0.0001(14) 0.0171(16) -0.0100(13)
O6 0.137(3) 0.0484(14) 0.0327(16) 0.0118(12) 0.0269(17) -0.0214(15)
C7 0.0272(14) 0.0301(14) 0.0377(19) 0.0009(12) 0.0138(13) -0.0001(11)
O8 0.0321(11) 0.0388(12) 0.0708(17) -0.0078(11) 0.0164(12) -0.0134(9)
C11 0.0261(13) 0.0236(12) 0.0222(15) 0.0041(11) 0.0080(12) 0.0007(10)
C12 0.0476(18) 0.0317(14) 0.0340(19) -0.0036(13) 0.0223(15) -0.0111(13)
C13 0.058(2) 0.0430(18) 0.047(2) -0.0037(16) 0.0271(18) -0.0232(16)
C14 0.054(2) 0.0492(19) 0.048(2) 0.0085(16) 0.0312(18) -0.0105(15)
C15 0.052(2) 0.0482(18) 0.038(2) 0.0025(15) 0.0284(17) 0.0030(15)
C16 0.0414(17) 0.0324(14) 0.0345(19) -0.0033(13) 0.0171(15) -0.0052(12)
C21 0.0215(13) 0.0199(11) 0.0251(16) -0.0014(10) 0.0038(11) 0.0007(9)
C22 0.0264(14) 0.0330(14) 0.0300(17) -0.0014(12) 0.0067(12) 0.0028(11)
C23 0.0250(15) 0.0474(18) 0.052(2) 0.0021(16) 0.0059(15) 0.0129(13)
C24 0.0404(18) 0.0340(16) 0.049(2) 0.0128(15) -0.0028(16) 0.0120(14)
C25 0.0414(18) 0.0363(16) 0.044(2) 0.0188(14) 0.0068(16) 0.0014(13)
C26 0.0237(14) 0.0309(14) 0.0407(19) 0.0117(13) 0.0086(13) 0.0021(11)
C31 0.0211(12) 0.0224(12) 0.0247(16) -0.0012(11) 0.0060(11) 0.0023(10)
C32 0.0235(13) 0.0246(13) 0.0349(18) 0.0012(12) 0.0082(12) -0.0013(10)
C33 0.0258(14) 0.0249(13) 0.047(2) -0.0052(13) 0.0101(14) -0.0060(11)
C34 0.0275(15) 0.0395(16) 0.038(2) -0.0121(14) 0.0040(14) -0.0075(12)
C35 0.0462(19) 0.0428(18) 0.036(2) -0.0007(15) -0.0070(16) -0.0027(15)
C36 0.0465(18) 0.0286(14) 0.0332(19) 0.0026(13) -0.0035(15) -0.0018(13)
C41 0.0236(13) 0.0274(12) 0.0166(14) 0.0001(10) 0.0035(11) -0.0003(10)
C42 0.0307(14) 0.0255(13) 0.0267(17) -0.0033(11) 0.0064(13) -0.0001(11)
C43 0.0268(14) 0.0402(16) 0.0268(17) -0.0063(13) -0.0012(13) -0.0027(12)
C44 0.0315(16) 0.0464(18) 0.039(2) -0.0070(15) -0.0086(14) 0.0108(14)
C45 0.048(2) 0.0348(17) 0.060(3) -0.0170(16) -0.0174(18) 0.0180(14)
C46 0.0343(16) 0.0281(14) 0.0392(19) -0.0068(13) -0.0088(14) 0.0036(12)
C51 0.0281(13) 0.0182(11) 0.0175(15) -0.0024(10) 0.0065(11) -0.0029(10)
C52 0.0294(14) 0.0236(12) 0.0212(15) -0.0009(11) 0.0054(12) -0.0007(10)
C53 0.0409(16) 0.0225(13) 0.0232(17) 0.0003(11) 0.0022(13) 0.0010(11)
C54 0.059(2) 0.0257(14) 0.0257(18) 0.0057(12) 0.0099(15) -0.0080(13)
C55 0.0409(17) 0.0394(16) 0.0307(18) 0.0014(13) 0.0161(15) -0.0131(13)
C56 0.0302(14) 0.0285(13) 0.0242(16) -0.0015(11) 0.0072(12) -0.0048(11)
C61 0.0209(12) 0.0280(13) 0.0207(15) -0.0021(11) 0.0044(11) -0.0005(10)
C62 0.0464(18) 0.0338(15) 0.0269(18) 0.0008(13) 0.0126(14) -0.0003(13)
C63 0.0463(19) 0.0536(19) 0.0276(19) -0.0021(15) 0.0170(15) -0.0061(15)
C64 0.0279(15) 0.068(2) 0.0283(19) -0.0154(16) 0.0098(14) -0.0020(14)
C65 0.0341(16) 0.0496(18) 0.032(2) -0.0138(15) 0.0051(14) 0.0094(14)
C66 0.0325(15) 0.0337(14) 0.0241(17) -0.0030(12) 0.0029(13) 0.0074(12)

loop_
_atom_type_symbol
_atom_type_description
_atom_type_scat_dispersion_real
_atom_type_scat_dispersion_imag
_atom_type_scat_source
C C 0.0033 0.0016 'International Tables Vol C Tables 4.2.6.8 and 6.1.1.4'
H H 0.0000 0.0000 'International Tables Vol C Tables 4.2.6.8 and 6.1.1.4'
O O 0.0106 0.0060 'International Tables Vol C Tables 4.2.6.8 and 6.1.1.4'
P P 0.1023 0.0942 'International Tables Vol C Tables 4.2.6.8 and 6.1.1.4'
Mo Mo -1.6832 0.6857 'International Tables Vol C Tables 4.2.6.8 and 6.1.1.4'

loop_
_geom_angle_atom_site_label_1
_geom_angle_atom_site_label_2
_geom_angle_atom_site_label_3
_geom_angle
C1 Mo1 C7 86.96(11)
C1 Mo1 C3 86.22(11)
C7 Mo1 C3 90.09(11)
C1 Mo1 C5 89.49(13)
C7 Mo1 C5 86.91(12)
C3 Mo1 C5 174.89(12)
C1 Mo1 P2 85.40(8)
C7 Mo1 P2 170.91(8)
C3 Mo1 P2 94.30(7)
C5 Mo1 P2 88.12(8)
C1 Mo1 P1 170.03(9)
C7 Mo1 P1 85.96(8)
C3 Mo1 P1 86.78(7)
C5 Mo1 P1 97.13(9)
P2 Mo1 P1 102.21(2)
C11 P1 C31 100.95(12)
C11 P1 C21 101.62(11)
C31 P1 C21 102.91(11)
C11 P1 Mo1 120.42(8)
C31 P1 Mo1 110.27(8)
C21 P1 Mo1 118.08(9)
O2 C1 Mo1 175.5(3)
C41 P2 C51 104.83(11)
C41 P2 C61 99.53(12)
C51 P2 C61 103.51(11)
C41 P2 Mo1 120.96(8)
C51 P2 Mo1 114.64(8)
C61 P2 Mo1 111.08(8)
O4 C3 Mo1 175.3(2)
O6 C5 Mo1 175.2(3)
O8 C7 Mo1 176.3(3)
C12 C11 C16 118.1(2)
C12 C11 P1 118.5(2)
C16 C11 P1 123.10(19)
C13 C12 C11 120.6(3)
C14 C13 C12 120.8(3)
C15 C14 C13 119.3(3)
C14 C15 C16 120.6(3)
C15 C16 C11 120.6(3)
C22 C21 C26 118.5(2)
C22 C21 P1 122.6(2)
C26 C21 P1 118.87(19)
C23 C22 C21 119.9(3)
C24 C23 C22 121.0(3)
C23 C24 C25 119.3(3)
C26 C25 C24 120.1(3)
C25 C26 C21 121.2(3)
C36 C31 C32 118.3(3)
C36 C31 P1 118.83(19)
C32 C31 P1 122.9(2)
C33 C32 C31 120.1(3)
C34 C33 C32 120.9(3)
C33 C34 C35 119.5(3)
C34 C35 C36 120.2(3)
C35 C36 C31 121.0(3)
C46 C41 C42 118.7(2)
C46 C41 P2 118.8(2)
C42 C41 P2 122.44(19)
C43 C42 C41 120.7(2)
C44 C43 C42 119.8(3)
C45 C44 C43 119.8(3)
C44 C45 C46 120.1(3)
C41 C46 C45 120.9(3)
C52 C51 C56 118.4(2)
C52 C51 P2 118.24(19)
C56 C51 P2 123.3(2)
C53 C52 C51 121.1(2)
C54 C53 C52 120.0(3)
C55 C54 C53 120.2(3)
C54 C55 C56 120.4(3)
C51 C56 C55 120.0(3)
C66 C61 C62 118.6(2)
C66 C61 P2 124.9(2)
C62 C61 P2 116.47(19)
C63 C62 C61 120.9(3)
C64 C63 C62 119.9(3)
C65 C64 C63 120.3(3)
C64 C65 C66 120.3(3)
C61 C66 C65 120.0(3)

loop_
_geom_bond_atom_site_label_1
_geom_bond_atom_site_label_2
_geom_bond_distance
Mo1 C1 1.983(3)
Mo1 C7 1.993(3)
Mo1 C3 2.030(3)
Mo1 C5 2.041(3)
Mo1 P2 2.5788(7)
Mo1 P1 2.5816(7)
P1 C11 1.837(3)
P1 C31 1.840(3)
P1 C21 1.842(3)
C1 O2 1.156(3)
P2 C41 1.834(3)
P2 C51 1.836(2)
P2 C61 1.845(3)
C3 O4 1.150(3)
C5 O6 1.140(4)
C7 O8 1.154(3)
C11 C12 1.389(4)
C11 C16 1.394(4)
C12 C13 1.383(4)
C13 C14 1.375(4)
C14 C15 1.371(4)
C15 C16 1.386(4)
C21 C22 1.393(3)
C21 C26 1.394(4)
C22 C23 1.393(4)
C23 C24 1.375(5)
C24 C25 1.387(4)
C25 C26 1.377(4)
C31 C36 1.386(4)
C31 C32 1.398(3)
C32 C33 1.389(4)
C33 C34 1.371(4)
C34 C35 1.382(4)
C35 C36 1.384(4)
C41 C46 1.380(4)
C41 C42 1.391(4)
C42 C43 1.386(4)
C43 C44 1.383(4)
C44 C45 1.380(4)
C45 C46 1.381(4)
C51 C52 1.397(4)
C51 C56 1.399(3)
C52 C53 1.383(4)
C53 C54 1.380(4)
C54 C55 1.375(4)
C55 C56 1.399(4)
C61 C66 1.392(3)
C61 C62 1.399(4)
C62 C63 1.384(4)
C63 C64 1.380(4)
C64 C65 1.374(4)
C65 C66 1.398(4)
